data_7024359
loop_
_publ_author_name
'Qui\~nonero, David'
'Dey\`a, Pere M'
'Carranza, M. Pilar'
'Rodr\'iguez, Ana M'
'Jal\'on, F\'elix A'
'Manzano, Blanca R.'

_publ_section_title
;
 Experimental and computational study of the interplay between C-H/pi and
 anion-pi interactions.
;
_journal_issue 3
_journal_name_full 'Dalton transactions (Cambridge, England : 2003)'
_journal_page_first 794
_journal_page_last 806
_journal_paper_doi 10.1039/b915794h
_journal_volume 39
_journal_year 2010
_chemical_formula_sum 'C34 H48 B2 F8 N16 Zn'
_chemical_formula_weight 919.87
_chemical_name_systematic
;
?
;
_space_group_IT_number 14
_symmetry_cell_setting monoclinic
_symmetry_space_group_name_Hall '-P 2yn'
_symmetry_space_group_name_H-M 'P 1 21/n 1'
_atom_sites_solution_hydrogens geom
_atom_sites_solution_primary direct
_atom_sites_solution_secondary difmap
_audit_creation_method SHELXL-97
_cell_angle_alpha 90.00
_cell_angle_beta 99.800(2)
_cell_angle_gamma 90.00
_cell_formula_units_Z 4
_cell_length_a 8.3707(13)
_cell_length_b 31.902(5)
_cell_length_c 16.373(2)
_cell_measurement_reflns_used 3134
_cell_measurement_temperature 180(2)
_cell_measurement_theta_max 18.2
_cell_measurement_theta_min 2.10
_cell_volume 4308.5(11)
_computing_cell_refinement 'Bruker SAINT'
_computing_data_collection 'Bruker APEX'
_computing_data_reduction 'Bruker SAINT, SADABS, XPREP'
_computing_molecular_graphics 'Bruker SHELXTL'
_computing_publication_material 'Bruker SHELXTL'
_computing_structure_refinement 'SHELXL-97 (Sheldrick, 1997)'
_computing_structure_solution 'SHELXS-97 (Sheldrick, 1990)'
_diffrn_ambient_temperature 180(2)
_diffrn_measured_fraction_theta_full 0.995
_diffrn_measured_fraction_theta_max 0.995
_diffrn_measurement_device_type 'CCD area detector'
_diffrn_measurement_method 'omega scans'
_diffrn_radiation_monochromator graphite
_diffrn_radiation_source 'fine-focus sealed tube'
_diffrn_radiation_type MoK\a
_diffrn_radiation_wavelength 0.71073
_diffrn_reflns_av_R_equivalents 0.0602
_diffrn_reflns_av_sigmaI/netI 0.0650
_diffrn_reflns_limit_h_max 9
_diffrn_reflns_limit_h_min -9
_diffrn_reflns_limit_k_max 37
_diffrn_reflns_limit_k_min -37
_diffrn_reflns_limit_l_max 19
_diffrn_reflns_limit_l_min -19
_diffrn_reflns_number 27214
_diffrn_reflns_theta_full 25.00
_diffrn_reflns_theta_max 25.00
_diffrn_reflns_theta_min 2.29
_exptl_absorpt_coefficient_mu 0.652
_exptl_absorpt_correction_T_max 0.9029
_exptl_absorpt_correction_T_min 0.7852
_exptl_absorpt_correction_type multi-scan
_exptl_absorpt_process_details SADABS
_exptl_crystal_colour blue
_exptl_crystal_density_diffrn 1.418
_exptl_crystal_density_method 'not measured'
_exptl_crystal_description block
_exptl_crystal_F_000 1904
_exptl_crystal_size_max 0.39
_exptl_crystal_size_mid 0.32
_exptl_crystal_size_min 0.16
_refine_diff_density_max 1.333
_refine_diff_density_min -0.780
_refine_diff_density_rms 0.091
_refine_ls_extinction_method none
_refine_ls_goodness_of_fit_ref 1.079
_refine_ls_hydrogen_treatment constr
_refine_ls_matrix_type full
_refine_ls_number_parameters 543
_refine_ls_number_reflns 7545
_refine_ls_number_restraints 41
_refine_ls_restrained_S_all 1.103
_refine_ls_R_factor_all 0.1055
_refine_ls_R_factor_gt 0.0720
_refine_ls_shift/su_max 0.028
_refine_ls_shift/su_mean 0.000
_refine_ls_structure_factor_coef Fsqd
_refine_ls_weighting_details 'calc w=1/[\s^2^(Fo^2^)+(0.1171P)^2^+5.2395P] where P=(Fo^2^+2Fc^2^)/3'
_refine_ls_weighting_scheme calc
_refine_ls_wR_factor_gt 0.1972
_refine_ls_wR_factor_ref 0.2227
_reflns_number_gt 5076
_reflns_number_total 7545
_reflns_threshold_expression >2sigma(I)
_cod_data_source_file b915794h.txt
_cod_data_source_block 5
_cod_original_cell_volume 4308.6(11)
_cod_original_sg_symbol_H-M P21/n
_cod_database_code 7024359

loop_
_symmetry_equiv_pos_as_xyz
'x, y, z'
'-x+1/2, y+1/2, -z+1/2'
'-x, -y, -z'
'x-1/2, -y-1/2, z-1/2'

loop_
_atom_site_label
_atom_site_type_symbol
_atom_site_fract_x
_atom_site_fract_y
_atom_site_fract_z
_atom_site_U_iso_or_equiv
_atom_site_adp_type
_atom_site_occupancy
_atom_site_symmetry_multiplicity
_atom_site_calc_flag
_atom_site_refinement_flags
_atom_site_disorder_assembly
_atom_site_disorder_group
Zn1 Zn 0.04367(7) 0.112232(17) 0.27337(4) 0.0341(2) Uani 1 1 d . . .
N1 N 0.0985(5) 0.09942(12) 0.1502(2) 0.0337(10) Uani 1 1 d . . .
N2 N 0.1588(5) 0.05927(12) 0.1430(2) 0.0308(9) Uani 1 1 d . . .
N3 N 0.1248(5) 0.05189(12) 0.2776(2) 0.0314(9) Uani 1 1 d . . .
N4 N 0.2476(5) -0.00231(12) 0.2118(2) 0.0335(10) Uani 1 1 d . . .
N5 N 0.2148(5) -0.00884(12) 0.3550(2) 0.0339(10) Uani 1 1 d . . .
N6 N 0.2993(5) -0.06473(12) 0.2830(3) 0.0379(10) Uani 1 1 d . . .
N7 N 0.1143(5) 0.04918(12) 0.4169(3) 0.0337(10) Uani 1 1 d . . .
N8 N 0.0358(5) 0.08741(12) 0.4030(3) 0.0350(10) Uani 1 1 d . . .
N9 N -0.2153(5) 0.11613(12) 0.2190(3) 0.0381(11) Uani 1 1 d . . .
N10 N -0.2789(5) 0.15609(12) 0.2231(3) 0.0353(10) Uani 1 1 d . . .
N11 N -0.0197(5) 0.17320(12) 0.2847(2) 0.0316(9) Uani 1 1 d . . .
N12 N -0.2295(5) 0.22364(12) 0.2733(3) 0.0376(10) Uani 1 1 d . . .
N13 N 0.0397(5) 0.23996(12) 0.3451(3) 0.0352(10) Uani 1 1 d . . .
N14 N -0.1626(6) 0.29017(12) 0.3214(3) 0.0395(11) Uani 1 1 d . . .
N15 N 0.2351(5) 0.18715(12) 0.3541(3) 0.0338(10) Uani 1 1 d . . .
N16 N 0.2683(5) 0.14647(12) 0.3334(3) 0.0340(10) Uani 1 1 d . . .
C1 C 0.1782(6) 0.05106(16) 0.0629(3) 0.0352(12) Uani 1 1 d . . .
C2 C 0.1306(7) 0.08628(17) 0.0192(3) 0.0427(14) Uani 1 1 d . . .
H2 H 0.1312 0.0905 -0.0369 0.051 Uiso 1 1 calc R . .
C3 C 0.0799(7) 0.11524(15) 0.0745(3) 0.0357(12) Uani 1 1 d . . .
C4 C 0.2363(8) 0.01020(18) 0.0344(3) 0.0518(16) Uani 1 1 d . . .
H4A H 0.2431 0.0120 -0.0234 0.078 Uiso 1 1 calc R . .
H4B H 0.1617 -0.0116 0.0428 0.078 Uiso 1 1 calc R . .
H4C H 0.3415 0.0039 0.0655 0.078 Uiso 1 1 calc R . .
C5 C 0.0125(8) 0.15816(17) 0.0570(4) 0.0525(16) Uani 1 1 d . . .
H5A H -0.1025 0.1564 0.0387 0.079 Uiso 1 1 calc R . .
H5B H 0.0621 0.1709 0.0144 0.079 Uiso 1 1 calc R . .
H5C H 0.0346 0.1748 0.1065 0.079 Uiso 1 1 calc R . .
C6 C 0.1787(6) 0.03396(14) 0.2136(3) 0.0277(11) Uani 1 1 d . . .
C7 C 0.1534(6) 0.02864(14) 0.3473(3) 0.0308(11) Uani 1 1 d . . .
C8 C 0.2534(6) -0.02511(15) 0.2839(3) 0.0332(11) Uani 1 1 d . . .
C9 C 0.3480(8) -0.08359(17) 0.2095(4) 0.0479(15) Uani 1 1 d . . .
H9A H 0.4322 -0.1042 0.2267 0.058 Uiso 1 1 calc R . .
H9B H 0.3927 -0.0620 0.1782 0.058 Uiso 1 1 calc R . .
C10 C 0.2077(10) -0.1045(2) 0.1543(5) 0.081(2) Uani 1 1 d . . .
H10A H 0.1575 -0.1243 0.1861 0.122 Uiso 1 1 calc R . .
H10B H 0.2466 -0.1188 0.1100 0.122 Uiso 1 1 calc R . .
H10C H 0.1298 -0.0836 0.1317 0.122 Uiso 1 1 calc R . .
C11 C 0.3030(8) -0.09165(17) 0.3545(4) 0.0471(14) Uani 1 1 d . . .
H11A H 0.2701 -0.1197 0.3358 0.057 Uiso 1 1 calc R . .
H11B H 0.2253 -0.0814 0.3874 0.057 Uiso 1 1 calc R . .
C12 C 0.4661(9) -0.0937(2) 0.4075(4) 0.068(2) Uani 1 1 d . . .
H12A H 0.5471 -0.0975 0.3731 0.103 Uiso 1 1 calc R . .
H12B H 0.4695 -0.1168 0.4453 0.103 Uiso 1 1 calc R . .
H12C H 0.4867 -0.0681 0.4382 0.103 Uiso 1 1 calc R . .
C13 C 0.0250(7) 0.10157(16) 0.4782(3) 0.0375(12) Uani 1 1 d . . .
C14 C 0.0972(7) 0.07340(17) 0.5398(3) 0.0428(13) Uani 1 1 d . . .
H14 H 0.1053 0.0766 0.5968 0.051 Uiso 1 1 calc R . .
C15 C 0.1529(6) 0.04053(16) 0.4998(3) 0.0351(12) Uani 1 1 d . . .
C16 C -0.0517(8) 0.14282(17) 0.4887(4) 0.0516(16) Uani 1 1 d . . .
H16A H 0.0310 0.1632 0.5068 0.077 Uiso 1 1 calc R . .
H16B H -0.1216 0.1404 0.5293 0.077 Uiso 1 1 calc R . .
H16C H -0.1140 0.1515 0.4367 0.077 Uiso 1 1 calc R . .
C17 C 0.2440(7) 0.00265(17) 0.5361(3) 0.0458(14) Uani 1 1 d . . .
H17A H 0.2577 0.0039 0.5955 0.069 Uiso 1 1 calc R . .
H17B H 0.3484 0.0019 0.5193 0.069 Uiso 1 1 calc R . .
H17C H 0.1843 -0.0222 0.5168 0.069 Uiso 1 1 calc R . .
C18 C -0.4337(6) 0.15838(17) 0.1816(3) 0.0394(13) Uani 1 1 d . . .
C19 C -0.4698(7) 0.11998(17) 0.1491(4) 0.0455(14) Uani 1 1 d . . .
H19 H -0.5672 0.1120 0.1166 0.055 Uiso 1 1 calc R . .
C20 C -0.3348(7) 0.09445(17) 0.1730(4) 0.0437(13) Uani 1 1 d . . .
C21 C -0.5369(7) 0.19764(18) 0.1742(4) 0.0548(16) Uani 1 1 d . . .
H21A H -0.6394 0.1920 0.1398 0.082 Uiso 1 1 calc R . .
H21B H -0.4824 0.2197 0.1500 0.082 Uiso 1 1 calc R . .
H21C H -0.5544 0.2061 0.2283 0.082 Uiso 1 1 calc R . .
C22 C -0.3105(9) 0.04965(19) 0.1548(5) 0.075(2) Uani 1 1 d . . .
H22A H -0.1993 0.0422 0.1738 0.112 Uiso 1 1 calc R . .
H22B H -0.3373 0.0450 0.0962 0.112 Uiso 1 1 calc R . .
H22C H -0.3793 0.0327 0.1828 0.112 Uiso 1 1 calc R . .
C23 C -0.1730(6) 0.18681(15) 0.2629(3) 0.0335(12) Uani 1 1 d . . .
C24 C 0.0786(6) 0.20220(14) 0.3264(3) 0.0309(11) Uani 1 1 d . . .
C25 C -0.1169(7) 0.25107(15) 0.3129(3) 0.0359(12) Uani 1 1 d . . .
C26 C -0.0470(8) 0.32212(17) 0.3595(4) 0.0556(17) Uani 1 1 d . . .
H26A H -0.0787 0.3492 0.3352 0.067 Uiso 1 1 calc R . .
H26B H 0.0600 0.3156 0.3478 0.067 Uiso 1 1 calc R . .
C27 C -0.0398(12) 0.3245(3) 0.4515(5) 0.095(3) Uani 1 1 d . . .
H27A H -0.1457 0.3308 0.4633 0.143 Uiso 1 1 calc R . .
H27B H 0.0345 0.3461 0.4739 0.143 Uiso 1 1 calc R . .
H27C H -0.0038 0.2981 0.4761 0.143 Uiso 1 1 calc R . .
C28 C -0.3282(8) 0.30375(18) 0.2871(4) 0.0536(16) Uani 1 1 d . . .
H28A H -0.3565 0.3276 0.3186 0.064 Uiso 1 1 calc R . .
H28B H -0.4032 0.2812 0.2930 0.064 Uiso 1 1 calc R . .
C29 C -0.3457(9) 0.3157(2) 0.1977(5) 0.071(2) Uani 1 1 d . . .
H29A H -0.2875 0.3413 0.1927 0.107 Uiso 1 1 calc R . .
H29B H -0.4584 0.3198 0.1754 0.107 Uiso 1 1 calc R . .
H29C H -0.3026 0.2938 0.1676 0.107 Uiso 1 1 calc R . .
C30 C 0.4206(7) 0.14002(16) 0.3687(3) 0.0371(12) Uani 1 1 d . . .
C31 C 0.4851(7) 0.17588(18) 0.4119(4) 0.0489(15) Uani 1 1 d . . .
H31 H 0.5893 0.1788 0.4419 0.059 Uiso 1 1 calc R . .
C32 C 0.3665(7) 0.20561(17) 0.4016(4) 0.0430(13) Uani 1 1 d . . .
C33 C 0.5000(7) 0.09843(18) 0.3623(4) 0.0478(14) Uani 1 1 d . . .
H33A H 0.4831 0.0810 0.4078 0.072 Uiso 1 1 calc R . .
H33B H 0.6142 0.1024 0.3639 0.072 Uiso 1 1 calc R . .
H33C H 0.4537 0.0852 0.3110 0.072 Uiso 1 1 calc R . .
C34 C 0.3714(8) 0.2492(2) 0.4352(5) 0.0670(19) Uani 1 1 d . . .
H34A H 0.4770 0.2547 0.4665 0.101 Uiso 1 1 calc R . .
H34B H 0.2915 0.2521 0.4705 0.101 Uiso 1 1 calc R . .
H34C H 0.3488 0.2688 0.3902 0.101 Uiso 1 1 calc R . .
B1 B 0.1532(9) 0.2819(2) 0.1558(5) 0.0545(19) Uani 1 1 d D . .
F4 F 0.0836(6) 0.24424(16) 0.1599(3) 0.1087(16) Uiso 1 1 d D A .
F1 F 0.2232(12) 0.2757(3) 0.0828(6) 0.089(3) Uiso 0.50 1 d PDU A 1
F2 F 0.0274(14) 0.3096(3) 0.1314(8) 0.127(4) Uiso 0.50 1 d PD A 1
F3 F 0.2530(14) 0.2963(4) 0.2212(7) 0.114(4) Uiso 0.50 1 d PDU A 1
F1A F 0.2154(11) 0.2947(3) 0.0925(5) 0.076(3) Uiso 0.50 1 d PDU A 2
F2A F 0.0583(11) 0.3134(3) 0.1819(7) 0.088(3) Uiso 0.50 1 d PD A 2
F3A F 0.2819(11) 0.2773(3) 0.2264(6) 0.089(3) Uiso 0.50 1 d PDU A 2
B2 B -0.2014(10) -0.0560(2) 0.2126(5) 0.064(2) Uiso 1 1 d D . .
F5 F -0.0932(6) -0.03089(15) 0.1834(3) 0.1000(15) Uiso 1 1 d D B .
F6 F -0.174(2) -0.0967(4) 0.2204(10) 0.162(5) Uiso 0.50 1 d PD B 1
F7 F -0.3321(10) -0.0524(3) 0.1378(5) 0.083(2) Uiso 0.50 1 d PD B 1
F8 F -0.262(2) -0.0370(5) 0.2725(9) 0.143(9) Uiso 0.50 1 d PDU B 1
F6A F -0.0879(11) -0.0862(3) 0.2642(6) 0.087(3) Uiso 0.50 1 d PD B 2
F7A F -0.2793(11) -0.0808(3) 0.1512(5) 0.085(3) Uiso 0.50 1 d PD B 2
F8A F -0.2990(15) -0.0397(3) 0.2624(6) 0.072(4) Uiso 0.50 1 d PDU B 2

loop_
_atom_site_aniso_label
_atom_site_aniso_U_11
_atom_site_aniso_U_22
_atom_site_aniso_U_33
_atom_site_aniso_U_23
_atom_site_aniso_U_13
_atom_site_aniso_U_12
Zn1 0.0392(4) 0.0267(3) 0.0351(4) -0.0032(2) 0.0028(3) 0.0043(3)
N1 0.039(3) 0.031(2) 0.030(2) 0.0008(17) 0.002(2) 0.0023(19)
N2 0.033(2) 0.030(2) 0.029(2) -0.0020(17) 0.0044(19) 0.0002(18)
N3 0.037(3) 0.029(2) 0.028(2) -0.0023(17) 0.0066(19) 0.0024(18)
N4 0.040(3) 0.031(2) 0.028(2) -0.0028(17) 0.0024(19) 0.0034(19)
N5 0.042(3) 0.028(2) 0.032(2) 0.0006(17) 0.006(2) 0.0004(19)
N6 0.043(3) 0.027(2) 0.044(3) -0.0032(19) 0.007(2) 0.0078(19)
N7 0.041(3) 0.029(2) 0.032(2) -0.0017(17) 0.010(2) 0.0042(19)
N8 0.044(3) 0.031(2) 0.031(2) -0.0022(18) 0.009(2) 0.0029(19)
N9 0.040(3) 0.030(2) 0.043(3) -0.0065(19) 0.002(2) 0.0013(19)
N10 0.034(3) 0.027(2) 0.043(3) -0.0038(18) 0.002(2) 0.0038(18)
N11 0.032(2) 0.027(2) 0.034(2) -0.0020(17) 0.0007(19) 0.0007(18)
N12 0.037(3) 0.026(2) 0.047(3) -0.0017(19) 0.002(2) 0.0042(19)
N13 0.037(3) 0.029(2) 0.037(2) -0.0033(18) 0.001(2) -0.0025(19)
N14 0.047(3) 0.024(2) 0.048(3) 0.0015(19) 0.011(2) 0.004(2)
N15 0.034(3) 0.033(2) 0.033(2) -0.0057(18) -0.0008(19) 0.0005(19)
N16 0.033(2) 0.030(2) 0.039(2) -0.0058(18) 0.003(2) -0.0005(18)
C1 0.041(3) 0.039(3) 0.024(3) -0.007(2) 0.004(2) -0.005(2)
C2 0.055(4) 0.046(3) 0.025(3) -0.002(2) 0.003(3) -0.008(3)
C3 0.037(3) 0.036(3) 0.032(3) 0.001(2) -0.001(2) -0.005(2)
C4 0.077(5) 0.048(3) 0.031(3) -0.008(3) 0.011(3) 0.009(3)
C5 0.063(4) 0.043(3) 0.047(4) 0.011(3) -0.002(3) 0.011(3)
C6 0.028(3) 0.029(3) 0.026(2) -0.003(2) 0.004(2) -0.004(2)
C7 0.037(3) 0.028(3) 0.027(3) -0.001(2) 0.005(2) -0.001(2)
C8 0.031(3) 0.031(3) 0.037(3) 0.000(2) 0.005(2) 0.001(2)
C9 0.052(4) 0.042(3) 0.048(4) -0.006(3) 0.005(3) 0.016(3)
C10 0.077(5) 0.077(5) 0.078(5) -0.039(4) -0.021(4) 0.017(4)
C11 0.061(4) 0.033(3) 0.049(3) 0.003(2) 0.014(3) 0.005(3)
C12 0.087(6) 0.057(4) 0.055(4) 0.008(3) -0.007(4) 0.009(4)
C13 0.041(3) 0.041(3) 0.031(3) -0.004(2) 0.009(2) 0.000(2)
C14 0.052(4) 0.048(3) 0.028(3) -0.006(2) 0.006(3) 0.000(3)
C15 0.036(3) 0.042(3) 0.027(3) 0.003(2) 0.003(2) -0.003(2)
C16 0.067(4) 0.042(3) 0.048(4) -0.008(3) 0.018(3) 0.014(3)
C17 0.057(4) 0.045(3) 0.035(3) 0.002(2) 0.006(3) 0.003(3)
C18 0.028(3) 0.042(3) 0.044(3) 0.005(2) -0.006(2) 0.003(2)
C19 0.035(3) 0.043(3) 0.053(4) -0.009(3) -0.008(3) -0.002(3)
C20 0.042(3) 0.040(3) 0.046(3) -0.007(3) -0.002(3) -0.005(3)
C21 0.038(3) 0.044(3) 0.074(5) -0.002(3) -0.011(3) 0.007(3)
C22 0.073(5) 0.039(4) 0.100(6) -0.028(4) -0.017(4) 0.003(3)
C23 0.037(3) 0.031(3) 0.031(3) -0.001(2) 0.004(2) -0.005(2)
C24 0.035(3) 0.025(2) 0.030(3) -0.002(2) 0.000(2) -0.002(2)
C25 0.043(3) 0.031(3) 0.034(3) 0.000(2) 0.007(2) -0.001(2)
C26 0.064(4) 0.030(3) 0.073(4) -0.009(3) 0.011(4) -0.006(3)
C27 0.120(8) 0.092(6) 0.075(6) -0.043(5) 0.019(5) -0.021(5)
C28 0.054(4) 0.037(3) 0.071(4) -0.003(3) 0.014(3) 0.012(3)
C29 0.067(5) 0.064(4) 0.076(5) 0.014(4) -0.007(4) 0.012(4)
C30 0.037(3) 0.041(3) 0.031(3) 0.002(2) 0.000(2) -0.001(2)
C31 0.043(4) 0.049(3) 0.046(3) -0.003(3) -0.015(3) -0.002(3)
C32 0.042(3) 0.038(3) 0.045(3) -0.004(2) -0.003(3) -0.003(3)
C33 0.041(3) 0.052(3) 0.047(4) -0.004(3) 0.000(3) 0.008(3)
C34 0.055(4) 0.049(4) 0.086(5) -0.017(3) -0.019(4) -0.008(3)
B1 0.049(4) 0.042(4) 0.071(5) 0.010(4) 0.008(4) -0.001(3)

loop_
_atom_type_symbol
_atom_type_description
_atom_type_scat_dispersion_real
_atom_type_scat_dispersion_imag
_atom_type_scat_source
C C 0.0033 0.0016 'International Tables Vol C Tables 4.2.6.8 and 6.1.1.4'
H H 0.0000 0.0000 'International Tables Vol C Tables 4.2.6.8 and 6.1.1.4'
B B 0.0013 0.0007 'International Tables Vol C Tables 4.2.6.8 and 6.1.1.4'
N N 0.0061 0.0033 'International Tables Vol C Tables 4.2.6.8 and 6.1.1.4'
F F 0.0171 0.0103 'International Tables Vol C Tables 4.2.6.8 and 6.1.1.4'
Zn Zn 0.2839 1.4301 'International Tables Vol C Tables 4.2.6.8 and 6.1.1.4'

loop_
_geom_angle_atom_site_label_1
_geom_angle_atom_site_label_2
_geom_angle_atom_site_label_3
_geom_angle
N11 Zn1 N3 172.29(16)
N11 Zn1 N1 111.29(16)
N3 Zn1 N1 74.53(15)
N11 Zn1 N9 74.26(16)
N3 Zn1 N9 111.50(16)
N1 Zn1 N9 89.10(16)
N11 Zn1 N16 72.99(16)
N3 Zn1 N16 101.22(16)
N1 Zn1 N16 101.70(15)
N9 Zn1 N16 147.23(14)
N11 Zn1 N8 101.43(15)
N3 Zn1 N8 72.67(15)
N1 Zn1 N8 147.19(15)
N9 Zn1 N8 102.36(16)
N16 Zn1 N8 85.21(16)
C3 N1 N2 105.1(4)
C3 N1 Zn1 141.7(3)
N2 N1 Zn1 112.8(3)
C1 N2 N1 111.1(4)
C1 N2 C6 131.5(4)
N1 N2 C6 117.2(4)
C6 N3 C7 113.1(4)
C6 N3 Zn1 122.1(3)
C7 N3 Zn1 124.0(3)
C6 N4 C8 113.7(4)
C7 N5 C8 114.5(4)
C8 N6 C11 121.7(4)
C8 N6 C9 121.6(4)
C11 N6 C9 116.8(4)
C15 N7 N8 111.5(4)
C15 N7 C7 131.7(4)
N8 N7 C7 116.5(4)
C13 N8 N7 104.6(4)
C13 N8 Zn1 139.7(3)
N7 N8 Zn1 111.8(3)
C20 N9 N10 104.2(4)
C20 N9 Zn1 142.1(4)
N10 N9 Zn1 113.1(3)
C18 N10 N9 111.5(4)
C18 N10 C23 131.8(4)
N9 N10 C23 116.5(4)
C23 N11 C24 112.7(4)
C23 N11 Zn1 122.5(3)
C24 N11 Zn1 123.9(3)
C23 N12 C25 114.0(5)
C24 N13 C25 114.2(4)
C25 N14 C28 120.7(5)
C25 N14 C26 121.3(5)
C28 N14 C26 117.9(4)
C32 N15 N16 111.6(4)
C32 N15 C24 131.0(4)
N16 N15 C24 117.4(4)
C30 N16 N15 104.9(4)
C30 N16 Zn1 141.9(3)
N15 N16 Zn1 112.0(3)
C2 C1 N2 105.9(4)
C2 C1 C4 129.8(5)
N2 C1 C4 124.2(5)
C1 C2 C3 107.3(5)
N1 C3 C2 110.6(5)
N1 C3 C5 120.8(5)
C2 C3 C5 128.6(5)
N4 C6 N3 127.6(4)
N4 C6 N2 119.3(4)
N3 C6 N2 113.1(4)
N5 C7 N3 126.8(4)
N5 C7 N7 119.6(4)
N3 C7 N7 113.5(4)
N6 C8 N5 119.0(4)
N6 C8 N4 117.6(4)
N5 C8 N4 123.4(4)
N6 C9 C10 112.1(5)
N6 C11 C12 112.8(5)
N8 C13 C14 111.0(4)
N8 C13 C16 120.4(5)
C14 C13 C16 128.6(5)
C15 C14 C13 106.7(5)
C14 C15 N7 106.2(5)
C14 C15 C17 128.7(5)
N7 C15 C17 125.1(4)
C19 C18 N10 106.2(5)
C19 C18 C21 129.3(5)
N10 C18 C21 124.5(5)
C18 C19 C20 107.6(5)
N9 C20 C19 110.4(5)
N9 C20 C22 119.8(5)
C19 C20 C22 129.8(6)
N12 C23 N11 127.9(5)
N12 C23 N10 118.7(5)
N11 C23 N10 113.3(4)
N13 C24 N11 127.0(5)
N13 C24 N15 120.1(4)
N11 C24 N15 112.8(4)
N14 C25 N12 117.8(5)
N14 C25 N13 118.6(5)
N12 C25 N13 123.6(4)
N14 C26 C27 111.9(5)
N14 C28 C29 112.2(5)
N16 C30 C31 110.7(5)
N16 C30 C33 120.9(5)
C31 C30 C33 128.4(5)
C32 C31 C30 107.2(5)
C31 C32 N15 105.6(5)
C31 C32 C34 129.0(5)
N15 C32 C34 125.4(5)
F1A B1 F3 104.7(8)
F1A B1 F4 123.7(7)
F3 B1 F4 119.3(8)
F1A B1 F2 87.6(8)
F3 B1 F2 111.0(9)
F4 B1 F2 105.7(7)
F1A B1 F2A 110.3(7)
F3 B1 F2A 79.4(8)
F4 B1 F2A 110.8(6)
F2 B1 F2A 35.0(6)
F1A B1 F1 26.2(5)
F3 B1 F1 115.6(8)
F4 B1 F1 99.1(6)
F2 B1 F1 104.3(8)
F2A B1 F1 133.9(8)
F1A B1 F3A 108.9(7)
F3 B1 F3A 26.8(6)
F4 B1 F3A 98.0(6)
F2 B1 F3A 136.5(9)
F2A B1 F3A 102.4(7)
F1 B1 F3A 107.3(7)
F8 B2 F6 117.5(11)
F8 B2 F7A 128.3(10)
F6 B2 F7A 63.6(8)
F8 B2 F8A 14.4(11)
F6 B2 F8A 115.6(10)
F7A B2 F8A 114.0(9)
F8 B2 F5 110.5(9)
F6 B2 F5 120.0(9)
F7A B2 F5 110.5(7)
F8A B2 F5 119.5(8)
F8 B2 F7 104.5(9)
F6 B2 F7 104.3(9)
F7A B2 F7 41.2(5)
F8A B2 F7 91.8(8)
F5 B2 F7 96.0(6)
F8 B2 F6A 99.3(10)
F6 B2 F6A 40.0(7)
F7A B2 F6A 102.9(7)
F8A B2 F6A 107.2(8)
F5 B2 F6A 100.4(6)
F7 B2 F6A 144.1(7)

loop_
_geom_bond_atom_site_label_1
_geom_bond_atom_site_label_2
_geom_bond_distance
Zn1 N11 2.033(4)
Zn1 N3 2.038(4)
Zn1 N1 2.182(4)
Zn1 N9 2.202(5)
Zn1 N16 2.251(4)
Zn1 N8 2.276(4)
N1 C3 1.322(6)
N1 N2 1.389(5)
N2 C1 1.374(6)
N2 C6 1.396(6)
N3 C6 1.338(6)
N3 C7 1.347(6)
N4 C6 1.296(6)
N4 C8 1.380(6)
N5 C7 1.299(6)
N5 C8 1.363(6)
N6 C8 1.322(6)
N6 C11 1.447(7)
N6 C9 1.465(7)
N7 C15 1.369(6)
N7 N8 1.386(5)
N7 C7 1.402(6)
N8 C13 1.330(6)
N9 C20 1.338(7)
N9 N10 1.388(5)
N10 C18 1.359(7)
N10 C23 1.405(6)
N11 C23 1.344(7)
N11 C24 1.344(6)
N12 C23 1.289(6)
N12 C25 1.366(7)
N13 C24 1.298(6)
N13 C25 1.373(7)
N14 C25 1.319(6)
N14 C28 1.470(8)
N14 C26 1.469(7)
N15 C32 1.367(7)
N15 N16 1.382(5)
N15 C24 1.397(6)
N16 C30 1.323(7)
C1 C2 1.355(7)
C1 C4 1.494(7)
C2 C3 1.408(7)
C3 C5 1.490(7)
C9 C10 1.509(9)
C11 C12 1.489(9)
C13 C14 1.408(8)
C13 C16 1.487(7)
C14 C15 1.360(7)
C15 C17 1.497(7)
C18 C19 1.349(7)
C18 C21 1.515(7)
C19 C20 1.394(8)
C20 C22 1.481(8)
C26 C27 1.499(10)
C28 C29 1.496(9)
C30 C31 1.403(8)
C30 C33 1.496(7)
C31 C32 1.362(8)
C32 C34 1.494(8)
B1 F1A 1.302(9)
B1 F3 1.323(11)
B1 F4 1.343(8)
B1 F2 1.379(11)
B1 F2A 1.391(10)
B1 F1 1.433(10)
B1 F3A 1.447(10)
B2 F8 1.326(12)
B2 F6 1.319(12)
B2 F7A 1.354(10)
B2 F8A 1.354(10)
B2 F5 1.356(8)
B2 F7 1.501(10)
B2 F6A 1.507(10)
